data_4083886
loop_
_publ_author_name
'Nelson, David J.'
'Nahra, Fady'
'Patrick, Scott R.'
'Cordes, David B.'
'Slawin, Alexandra M. Z.'
'Nolan, Steven P.'

_publ_section_title
;
 Exploring the Coordination of Cyclic Selenoureas to Gold(I)
;
_journal_name_full Organometallics
_journal_page_first 140702161847002
_journal_paper_doi 10.1021/om500610w
_journal_year 2014
_chemical_absolute_configuration ad
_chemical_formula_moiety 'C69 H56 Au Cl N2 O2 Se, C H2 Cl2'
_chemical_formula_sum 'C70 H58 Au Cl3 N2 O2 Se'
_chemical_formula_weight 1341.53
_space_group_IT_number 33
_symmetry_cell_setting orthorhombic
_symmetry_Int_Tables_number 33
_symmetry_space_group_name_Hall 'P 2c -2n'
_symmetry_space_group_name_H-M 'P n a 21'
_atom_sites_solution_hydrogens geom
_atom_sites_solution_primary direct
_atom_sites_solution_secondary difmap
_cell_angle_alpha 90.0000
_cell_angle_beta 90.0000
_cell_angle_gamma 90.0000
_cell_formula_units_Z 4
_cell_length_a 19.4417(13)
_cell_length_b 15.0710(10)
_cell_length_c 20.1218(15)
_cell_measurement_reflns_used 20578
_cell_measurement_temperature 173
_cell_measurement_theta_max 25.35
_cell_measurement_theta_min 1.69
_cell_volume 5895.8(7)
_computing_cell_refinement 'CrystalClear-SM Expert 2.1 b29'
_computing_data_collection 'CrystalClear-SM Expert 2.1 b29 (Rigaku, 2013)'
_computing_data_reduction 'CrystalClear-SM Expert 2.1 b29'
_computing_molecular_graphics 'CrystalStructure 4.1'
_computing_publication_material 'CrystalStructure 4.1 (Rigaku, 2013)'
_computing_structure_refinement 'SHELXL-2013 (Sheldrick, 2013)'
_computing_structure_solution 'DIRDIF99-PATTY (Gould, et al., 1999)'
_diffrn_ambient_temperature 173
_diffrn_detector_area_resol_mean 5.811
_diffrn_measured_fraction_theta_full 1.000
_diffrn_measured_fraction_theta_max 0.999
_diffrn_measurement_device_type 'Rigaku XtaLAB P200'
_diffrn_measurement_method \w
_diffrn_radiation_type 'Mo K\a'
_diffrn_radiation_wavelength 0.71075
_diffrn_reflns_av_R_equivalents 0.0329
_diffrn_reflns_Laue_measured_fraction_full 1.000
_diffrn_reflns_Laue_measured_fraction_max 0.999
_diffrn_reflns_limit_h_max 23
_diffrn_reflns_limit_h_min -23
_diffrn_reflns_limit_k_max 18
_diffrn_reflns_limit_k_min -18
_diffrn_reflns_limit_l_max 24
_diffrn_reflns_limit_l_min -24
_diffrn_reflns_number 69914
_diffrn_reflns_point_group_measured_fraction_full 0.978
_diffrn_reflns_point_group_measured_fraction_max 0.977
_diffrn_reflns_theta_full 25.242
_diffrn_reflns_theta_max 25.378
_diffrn_reflns_theta_min 1.688
_diffrn_standards_number 0
_exptl_absorpt_coefficient_mu 3.305
_exptl_absorpt_correction_T_max 0.673
_exptl_absorpt_correction_T_min 0.532
_exptl_absorpt_correction_type multi-scan
_exptl_absorpt_process_details 'REQAB (Rigaku, 1998)'
_exptl_crystal_colour colorless
_exptl_crystal_density_diffrn 1.511
_exptl_crystal_density_method 'not measured'
_exptl_crystal_description prism
_exptl_crystal_F_000 2688.00
_exptl_crystal_size_max 0.210
_exptl_crystal_size_mid 0.120
_exptl_crystal_size_min 0.120
_refine_diff_density_max 1.36
_refine_diff_density_min -0.59
_refine_ls_abs_structure_details
;
           Flack x determined using 4443 quotients [(I+)-(I-)]/[(I+)+(I-)]
 (Parsons and Flack (2004), Acta Cryst. A60, s61).
;
_refine_ls_abs_structure_Flack -0.0054(17)
_refine_ls_extinction_method none
_refine_ls_goodness_of_fit_ref 1.003
_refine_ls_hydrogen_treatment constr
_refine_ls_number_parameters 714
_refine_ls_number_reflns 10588
_refine_ls_number_restraints 1
_refine_ls_R_factor_gt 0.0216
_refine_ls_shift/su_max 0.001
_refine_ls_structure_factor_coef Fsqd
_refine_ls_weighting_details 'w = 1/[\s^2^(Fo^2^)+(0.0395P)^2^+0.0000P] where P=(Fo^2^+2Fc^2^)/3'
_refine_ls_weighting_scheme calc
_refine_ls_wR_factor_ref 0.0577
_reflns_Friedel_coverage 0.896
_reflns_number_gt 9873
_reflns_number_total 10588
_reflns_threshold_expression F^2^>2.0\s(F^2^)
_cod_data_source_file om500610w_si_002.cif
_cod_data_source_block 2f
_cod_database_code 4083886

loop_
_symmetry_equiv_pos_site_id
_symmetry_equiv_pos_as_xyz
1 +X,+Y,+Z
2 1/2-X,1/2+Y,1/2+Z
3 1/2+X,1/2-Y,+Z
4 -X,-Y,1/2+Z

loop_
_atom_site_label
_atom_site_type_symbol
_atom_site_fract_x
_atom_site_fract_y
_atom_site_fract_z
_atom_site_U_iso_or_equiv
_atom_site_adp_type
_atom_site_occupancy
_atom_site_site_symmetry_multiplicity
_atom_site_site_symmetry_order
_atom_site_calc_flag
_atom_site_refinement_flags
Au1 Au 0.68337(2) 0.48017(2) 0.49602(2) 0.03484(6) Uani 1 4 0 d .
Se1 Se 0.64220(2) 0.58564(4) 0.57256(3) 0.04182(13) Uani 1 4 0 d .
Cl1 Cl 0.70643(9) 0.36835(11) 0.42371(8) 0.0625(4) Uani 1 4 0 d .
Cl81 Cl 0.9789(3) 0.1344(2) 0.4806(2) 0.1784(19) Uani 1 4 0 d .
Cl82 Cl 1.03667(19) 0.2297(4) 0.5902(3) 0.207(3) Uani 1 4 0 d .
O1 O 0.91417(18) 0.4359(2) 0.41004(15) 0.0368(7) Uani 1 4 0 d .
O2 O 0.45159(15) 0.7899(2) 0.76657(17) 0.0382(8) Uani 1 4 0 d .
N2 N 0.78471(18) 0.6066(2) 0.62063(17) 0.0253(7) Uani 1 4 0 d .
N5 N 0.70599(18) 0.6594(3) 0.68582(18) 0.0281(8) Uani 1 4 0 d .
C1 C 0.7161(2) 0.6161(3) 0.6275(2) 0.0287(9) Uani 1 4 0 d .
C3 C 0.8174(2) 0.6434(3) 0.6759(2) 0.0288(10) Uani 1 4 0 d .
C4 C 0.7689(2) 0.6773(3) 0.7155(2) 0.0290(9) Uani 1 4 0 d .
C6 C 0.81966(19) 0.5618(3) 0.5664(2) 0.0250(9) Uani 1 4 0 d .
C7 C 0.8330(2) 0.6077(3) 0.5074(2) 0.0260(10) Uani 1 4 0 d .
C8 C 0.8658(2) 0.5620(3) 0.4573(2) 0.0301(10) Uani 1 4 0 d .
C9 C 0.8839(2) 0.4734(3) 0.4646(2) 0.0288(10) Uani 1 4 0 d .
C10 C 0.8705(2) 0.4288(3) 0.5229(2) 0.0274(9) Uani 1 4 0 d .
C11 C 0.8388(2) 0.4727(3) 0.5758(2) 0.0254(9) Uani 1 4 0 d .
C12 C 0.8099(2) 0.7039(3) 0.4960(4) 0.0313(8) Uani 1 4 0 d .
C13 C 0.8581(2) 0.7737(3) 0.5245(2) 0.0317(10) Uani 1 4 0 d .
C14 C 0.9187(2) 0.7542(3) 0.5585(2) 0.0360(11) Uani 1 4 0 d .
C15 C 0.9609(3) 0.8231(4) 0.5815(3) 0.0475(13) Uani 1 4 0 d .
C16 C 0.9431(3) 0.9103(4) 0.5712(3) 0.0511(13) Uani 1 4 0 d .
C17 C 0.8827(3) 0.9305(4) 0.5385(3) 0.0486(13) Uani 1 4 0 d .
C18 C 0.8411(3) 0.8629(3) 0.5152(3) 0.0409(12) Uani 1 4 0 d .
C19 C 0.7975(3) 0.7216(3) 0.4221(3) 0.0383(11) Uani 1 4 0 d .
C20 C 0.7323(3) 0.7120(4) 0.3951(3) 0.0546(15) Uani 1 4 0 d .
C21 C 0.7236(4) 0.7257(5) 0.3258(4) 0.070(2) Uani 1 4 0 d .
C22 C 0.7779(4) 0.7457(4) 0.2860(4) 0.068(2) Uani 1 4 0 d .
C23 C 0.8425(4) 0.7552(4) 0.3121(3) 0.0569(16) Uani 1 4 0 d .
C24 C 0.8511(3) 0.7446(4) 0.3799(3) 0.0452(13) Uani 1 4 0 d .
C25 C 0.9168(5) 0.3437(4) 0.4077(4) 0.084(3) Uani 1 4 0 d .
C26 C 0.8255(2) 0.4243(3) 0.6409(2) 0.0297(10) Uani 1 4 0 d .
C27 C 0.8851(3) 0.4374(3) 0.6900(2) 0.0323(10) Uani 1 4 0 d .
C28 C 0.9526(3) 0.4374(4) 0.6709(3) 0.0499(14) Uani 1 4 0 d .
C29 C 1.0048(3) 0.4415(5) 0.7192(3) 0.0622(18) Uani 1 4 0 d .
C30 C 0.9893(5) 0.4492(6) 0.7843(4) 0.078(2) Uani 1 4 0 d .
C31 C 0.9230(6) 0.4543(8) 0.8026(4) 0.103(3) Uani 1 4 0 d .
C32 C 0.8700(4) 0.4472(6) 0.7569(3) 0.073(2) Uani 1 4 0 d .
C33 C 0.8078(2) 0.3267(3) 0.6311(2) 0.0299(10) Uani 1 4 0 d .
C34 C 0.7440(3) 0.3029(4) 0.6073(3) 0.0502(14) Uani 1 4 0 d .
C35 C 0.7271(3) 0.2142(4) 0.5965(3) 0.0592(16) Uani 1 4 0 d .
C36 C 0.7722(3) 0.1476(4) 0.6108(3) 0.0520(14) Uani 1 4 0 d .
C37 C 0.8360(3) 0.1709(4) 0.6341(4) 0.0569(16) Uani 1 4 0 d .
C38 C 0.8534(3) 0.2587(4) 0.6436(3) 0.0444(13) Uani 1 4 0 d .
C39 C 0.6394(2) 0.6913(3) 0.7082(2) 0.0289(9) Uani 1 4 0 d .
C40 C 0.6188(2) 0.7755(3) 0.6875(2) 0.0290(9) Uani 1 4 0 d .
C41 C 0.5540(2) 0.8047(3) 0.7072(2) 0.0298(9) Uani 1 4 0 d .
C42 C 0.5130(2) 0.7522(3) 0.7480(2) 0.0298(9) Uani 1 4 0 d .
C43 C 0.5347(2) 0.6694(3) 0.7680(2) 0.0318(10) Uani 1 4 0 d .
C44 C 0.5990(2) 0.6372(3) 0.7484(2) 0.0310(10) Uani 1 4 0 d .
C45 C 0.6669(2) 0.8353(3) 0.6476(2) 0.0338(10) Uani 1 4 0 d .
C46 C 0.7113(3) 0.8916(3) 0.6934(2) 0.0351(10) Uani 1 4 0 d .
C47 C 0.7816(3) 0.8982(3) 0.6814(3) 0.0409(12) Uani 1 4 0 d .
C48 C 0.8239(3) 0.9505(4) 0.7211(3) 0.0479(14) Uani 1 4 0 d .
C49 C 0.7964(4) 0.9967(5) 0.7736(4) 0.0564(16) Uani 1 4 0 d .
C50 C 0.7262(4) 0.9900(4) 0.7865(3) 0.0572(16) Uani 1 4 0 d .
C51 C 0.6851(3) 0.9378(4) 0.7472(3) 0.0456(13) Uani 1 4 0 d .
C52 C 0.6286(2) 0.8878(4) 0.5937(2) 0.0378(11) Uani 1 4 0 d .
C53 C 0.6223(3) 0.9787(4) 0.5948(3) 0.0478(14) Uani 1 4 0 d .
C54 C 0.5859(4) 1.0224(5) 0.5453(4) 0.0628(18) Uani 1 4 0 d .
C55 C 0.5564(3) 0.9761(5) 0.4936(5) 0.0624(16) Uani 1 4 0 d .
C56 C 0.5636(4) 0.8864(5) 0.4921(4) 0.0713(18) Uani 1 4 0 d .
C57 C 0.5993(4) 0.8416(5) 0.5415(3) 0.0598(16) Uani 1 4 0 d .
C58 C 0.4114(3) 0.7449(4) 0.8153(3) 0.0459(13) Uani 1 4 0 d .
C59 C 0.6260(2) 0.5476(3) 0.7732(3) 0.0335(10) Uani 1 4 0 d .
C60 C 0.6759(2) 0.5595(4) 0.8307(3) 0.0314(10) Uani 1 4 0 d .
C61 C 0.7177(3) 0.4879(4) 0.8488(3) 0.0415(12) Uani 1 4 0 d .
C62 C 0.7628(3) 0.4949(4) 0.9010(3) 0.0509(15) Uani 1 4 0 d .
C63 C 0.7672(3) 0.5717(5) 0.9368(3) 0.0560(16) Uani 1 4 0 d .
C64 C 0.7261(3) 0.6438(5) 0.9206(3) 0.0594(16) Uani 1 4 0 d .
C65 C 0.6812(3) 0.6365(4) 0.8667(3) 0.0443(14) Uani 1 4 0 d .
C66 C 0.5684(3) 0.4814(4) 0.7909(4) 0.0540(17) Uani 1 4 0 d .
C67 C 0.5491(3) 0.4661(5) 0.8557(5) 0.071(2) Uani 1 4 0 d .
C68 C 0.4982(4) 0.4053(7) 0.8724(7) 0.114(4) Uani 1 4 0 d .
C69 C 0.4693(5) 0.3588(8) 0.8227(10) 0.140(6) Uani 1 4 0 d .
C70 C 0.4840(6) 0.3722(7) 0.7583(8) 0.129(5) Uani 1 4 0 d .
C71 C 0.5370(5) 0.4345(5) 0.7409(5) 0.091(3) Uani 1 4 0 d .
C81 C 1.0511(5) 0.1777(9) 0.5213(7) 0.141(5) Uani 1 4 0 d .
H3 H 0.86551 0.64424 0.6839 0.0345 Uiso 1 4 0 calc R
H4 H 0.77605 0.70775 0.75624 0.0348 Uiso 1 4 0 calc R
H8 H 0.87628 0.59177 0.41691 0.0362 Uiso 1 4 0 calc R
H10 H 0.88291 0.36812 0.52724 0.0329 Uiso 1 4 0 calc R
H12 H 0.76468 0.71111 0.519 0.0375 Uiso 1 4 0 calc R
H14 H 0.93144 0.69423 0.566 0.0432 Uiso 1 4 0 calc R
H15 H 1.00228 0.80933 0.6044 0.0571 Uiso 1 4 0 calc R
H16 H 0.97229 0.95652 0.5866 0.0613 Uiso 1 4 0 calc R
H17 H 0.86974 0.99061 0.53204 0.0584 Uiso 1 4 0 calc R
H18 H 0.7999 0.87745 0.49235 0.0491 Uiso 1 4 0 calc R
H20 H 0.69427 0.69645 0.42231 0.0655 Uiso 1 4 0 calc R
H21 H 0.679 0.7209 0.30693 0.0840 Uiso 1 4 0 calc R
H22 H 0.77089 0.75314 0.23957 0.0811 Uiso 1 4 0 calc R
H23 H 0.88062 0.76876 0.28433 0.0683 Uiso 1 4 0 calc R
H24 H 0.8956 0.75337 0.39834 0.0543 Uiso 1 4 0 calc R
H25A H 0.87054 0.31954 0.41471 0.1006 Uiso 1 4 0 calc R
H25B H 0.94766 0.32186 0.44248 0.1006 Uiso 1 4 0 calc R
H25C H 0.9339 0.32483 0.36409 0.1006 Uiso 1 4 0 calc R
H26 H 0.78416 0.45271 0.66144 0.0356 Uiso 1 4 0 calc R
H28 H 0.96425 0.43458 0.62509 0.0598 Uiso 1 4 0 calc R
H29 H 1.05156 0.43877 0.70575 0.0747 Uiso 1 4 0 calc R
H30 H 1.02481 0.4511 0.8167 0.0930 Uiso 1 4 0 calc R
H31 H 0.91213 0.46291 0.84813 0.1238 Uiso 1 4 0 calc R
H32 H 0.82345 0.44911 0.77137 0.0870 Uiso 1 4 0 calc R
H34 H 0.71089 0.34769 0.5981 0.0602 Uiso 1 4 0 calc R
H35 H 0.68325 0.19985 0.57877 0.0710 Uiso 1 4 0 calc R
H36 H 0.75984 0.0871 0.60487 0.0624 Uiso 1 4 0 calc R
H37 H 0.86866 0.12584 0.64388 0.0683 Uiso 1 4 0 calc R
H38 H 0.89815 0.2728 0.65932 0.0532 Uiso 1 4 0 calc R
H41 H 0.53773 0.86094 0.69274 0.0358 Uiso 1 4 0 calc R
H43 H 0.50579 0.63397 0.79521 0.0382 Uiso 1 4 0 calc R
H45 H 0.69916 0.7947 0.62355 0.0406 Uiso 1 4 0 calc R
H47 H 0.80121 0.8662 0.64539 0.0491 Uiso 1 4 0 calc R
H48 H 0.87171 0.95424 0.71192 0.0574 Uiso 1 4 0 calc R
H49 H 0.82486 1.03282 0.80081 0.0676 Uiso 1 4 0 calc R
H50 H 0.70666 1.0217 0.8227 0.0686 Uiso 1 4 0 calc R
H51 H 0.63748 0.9332 0.75716 0.0547 Uiso 1 4 0 calc R
H53 H 0.64301 1.01173 0.62965 0.0573 Uiso 1 4 0 calc R
H54 H 0.58139 1.08512 0.54702 0.0753 Uiso 1 4 0 calc R
H55 H 0.53151 1.00618 0.45983 0.0749 Uiso 1 4 0 calc R
H56 H 0.54378 0.85382 0.45653 0.0856 Uiso 1 4 0 calc R
H57 H 0.60362 0.77886 0.5395 0.0718 Uiso 1 4 0 calc R
H58A H 0.4397 0.73313 0.85463 0.0550 Uiso 1 4 0 calc R
H58B H 0.39474 0.68862 0.79695 0.0550 Uiso 1 4 0 calc R
H58C H 0.37207 0.78199 0.82785 0.0550 Uiso 1 4 0 calc R
H59 H 0.65268 0.52077 0.73582 0.0402 Uiso 1 4 0 calc R
H61 H 0.71487 0.43394 0.82455 0.0498 Uiso 1 4 0 calc R
H62 H 0.79117 0.44588 0.91242 0.0610 Uiso 1 4 0 calc R
H63 H 0.79846 0.57584 0.97294 0.0672 Uiso 1 4 0 calc R
H64 H 0.72848 0.69714 0.94567 0.0713 Uiso 1 4 0 calc R
H65 H 0.65359 0.68602 0.85475 0.0531 Uiso 1 4 0 calc R
H67 H 0.57133 0.49823 0.8902 0.0858 Uiso 1 4 0 calc R
H68 H 0.48441 0.39692 0.91726 0.1368 Uiso 1 4 0 calc R
H69 H 0.43676 0.31415 0.83369 0.1683 Uiso 1 4 0 calc R
H70 H 0.45977 0.34089 0.72465 0.1550 Uiso 1 4 0 calc R
H71 H 0.55008 0.44293 0.69581 0.1095 Uiso 1 4 0 calc R
H81A H 1.08324 0.12828 0.53061 0.1688 Uiso 1 4 0 calc R
H81B H 1.0747 0.21897 0.49056 0.1688 Uiso 1 4 0 calc R

loop_
_atom_site_aniso_label
_atom_site_aniso_U_11
_atom_site_aniso_U_22
_atom_site_aniso_U_33
_atom_site_aniso_U_12
_atom_site_aniso_U_13
_atom_site_aniso_U_23
Au1 0.03907(9) 0.03643(10) 0.02901(9) -0.00221(7) -0.00513(10) -0.00568(11)
Se1 0.0293(2) 0.0510(3) 0.0452(3) 0.0060(2) -0.0110(2) -0.0195(2)
Cl1 0.0804(10) 0.0588(9) 0.0485(8) 0.0031(8) -0.0016(8) -0.0236(7)
Cl81 0.277(5) 0.0963(19) 0.162(4) -0.085(3) -0.057(3) 0.036(2)
Cl82 0.117(2) 0.290(6) 0.215(5) -0.074(3) 0.063(3) -0.100(5)
O1 0.0499(19) 0.0366(19) 0.0240(16) 0.0017(15) 0.0104(14) -0.0045(14)
O2 0.0261(15) 0.042(2) 0.046(2) 0.0074(14) 0.0036(14) 0.0035(16)
N2 0.0257(18) 0.028(2) 0.0224(18) 0.0030(15) -0.0029(14) -0.0000(14)
N5 0.0233(17) 0.033(2) 0.028(2) 0.0033(16) -0.0014(15) -0.0062(16)
C1 0.031(2) 0.025(2) 0.030(2) 0.0028(18) -0.0030(18) -0.0052(18)
C3 0.028(2) 0.030(3) 0.029(2) -0.0024(18) -0.0049(17) -0.0032(19)
C4 0.030(2) 0.031(3) 0.026(2) 0.0001(18) -0.0058(17) -0.0059(18)
C6 0.024(2) 0.028(2) 0.023(2) 0.0009(16) -0.0009(17) -0.0031(19)
C7 0.0259(19) 0.027(2) 0.025(3) -0.0017(16) -0.0039(17) -0.0002(18)
C8 0.034(2) 0.034(3) 0.023(2) -0.004(2) 0.0001(18) 0.0037(19)
C9 0.031(2) 0.032(3) 0.024(2) -0.0044(19) 0.0024(18) -0.0040(19)
C10 0.028(2) 0.027(2) 0.028(2) 0.0037(19) 0.0012(17) 0.0026(19)
C11 0.0247(19) 0.029(2) 0.023(2) 0.0009(16) -0.0011(18) 0.0013(18)
C12 0.0338(19) 0.030(2) 0.030(2) 0.0017(16) -0.005(2) 0.002(3)
C13 0.039(2) 0.032(2) 0.025(2) -0.001(2) -0.0004(18) 0.0027(19)
C14 0.038(2) 0.035(3) 0.035(3) -0.004(2) -0.006(2) 0.008(2)
C15 0.046(3) 0.052(3) 0.045(3) -0.012(3) -0.010(2) 0.006(3)
C16 0.065(3) 0.042(3) 0.046(3) -0.021(3) -0.003(3) -0.001(3)
C17 0.069(4) 0.030(3) 0.048(3) -0.002(3) -0.000(3) -0.001(2)
C18 0.053(3) 0.032(3) 0.038(3) 0.002(2) -0.008(2) -0.001(2)
C19 0.051(3) 0.025(2) 0.040(3) -0.001(2) -0.017(2) 0.005(2)
C20 0.060(3) 0.047(3) 0.057(4) -0.002(3) -0.026(3) 0.012(3)
C21 0.074(5) 0.066(4) 0.070(5) -0.002(4) -0.045(4) 0.001(4)
C22 0.108(6) 0.046(4) 0.049(4) -0.002(4) -0.027(4) 0.007(3)
C23 0.095(5) 0.038(3) 0.038(3) -0.003(3) 0.000(3) 0.006(3)
C24 0.068(4) 0.034(3) 0.033(3) 0.000(3) -0.007(3) 0.008(2)
C25 0.154(8) 0.038(3) 0.060(4) 0.013(4) 0.059(5) -0.011(3)
C26 0.033(2) 0.028(3) 0.028(2) 0.0056(18) 0.0055(18) 0.0036(19)
C27 0.048(3) 0.026(2) 0.022(2) -0.001(2) -0.0001(19) 0.0010(18)
C28 0.051(3) 0.069(4) 0.029(3) -0.018(3) -0.005(2) 0.006(3)
C29 0.054(3) 0.079(5) 0.054(4) -0.023(3) -0.020(3) 0.016(3)
C30 0.095(6) 0.094(5) 0.043(4) -0.030(5) -0.031(4) 0.008(4)
C31 0.106(7) 0.173(10) 0.031(4) -0.007(7) -0.012(4) -0.007(5)
C32 0.079(5) 0.115(6) 0.023(3) 0.004(4) 0.003(3) -0.001(3)
C33 0.034(2) 0.035(3) 0.021(2) -0.0017(19) 0.0054(17) 0.0077(19)
C34 0.046(3) 0.046(3) 0.058(4) -0.002(3) -0.019(3) 0.016(3)
C35 0.050(3) 0.059(4) 0.068(4) -0.013(3) -0.019(3) -0.000(3)
C36 0.068(4) 0.040(3) 0.048(3) -0.014(3) -0.007(3) 0.007(3)
C37 0.051(3) 0.036(3) 0.084(5) 0.001(3) -0.004(3) 0.005(3)
C38 0.033(3) 0.032(3) 0.068(4) -0.004(2) -0.005(2) -0.001(3)
C39 0.026(2) 0.030(2) 0.031(2) 0.0039(18) 0.0002(17) -0.0110(19)
C40 0.031(2) 0.031(3) 0.025(2) 0.0004(18) -0.0014(17) -0.0058(18)
C41 0.032(2) 0.028(2) 0.029(2) 0.0033(19) -0.0036(18) -0.0004(19)
C42 0.027(2) 0.035(3) 0.027(2) 0.0021(19) -0.0042(18) -0.0052(18)
C43 0.028(2) 0.033(3) 0.035(3) -0.0002(19) -0.0024(18) -0.001(2)
C44 0.034(2) 0.031(3) 0.028(2) 0.0006(19) -0.0052(19) -0.0052(19)
C45 0.037(2) 0.030(3) 0.035(3) 0.002(2) 0.006(2) -0.005(2)
C46 0.039(3) 0.031(3) 0.036(3) 0.000(2) 0.003(2) 0.001(2)
C47 0.041(3) 0.034(3) 0.047(3) -0.001(2) 0.007(2) -0.001(2)
C48 0.043(3) 0.038(3) 0.062(4) -0.008(2) 0.001(3) 0.003(3)
C49 0.061(4) 0.052(4) 0.056(4) -0.020(3) -0.005(3) -0.012(3)
C50 0.063(4) 0.056(4) 0.052(4) -0.010(3) 0.009(3) -0.015(3)
C51 0.043(3) 0.043(3) 0.051(3) -0.000(2) 0.007(2) -0.011(3)
C52 0.033(2) 0.042(3) 0.039(3) -0.001(2) 0.009(2) 0.007(2)
C53 0.042(3) 0.049(4) 0.051(3) 0.005(2) 0.009(2) 0.007(2)
C54 0.054(4) 0.060(4) 0.075(5) 0.012(3) 0.014(3) 0.023(3)
C55 0.039(2) 0.090(5) 0.059(4) 0.005(3) 0.010(4) 0.032(5)
C56 0.083(4) 0.084(5) 0.047(3) -0.024(4) -0.020(4) 0.013(4)
C57 0.078(4) 0.050(4) 0.052(4) -0.006(3) -0.008(3) 0.007(3)
C58 0.030(2) 0.059(4) 0.049(3) 0.003(2) 0.007(2) 0.005(3)
C59 0.034(2) 0.026(2) 0.041(3) 0.003(2) -0.003(2) -0.004(2)
C60 0.029(2) 0.031(3) 0.035(3) 0.0020(19) 0.0030(18) 0.005(2)
C61 0.039(3) 0.032(3) 0.053(3) 0.005(2) -0.001(2) 0.005(2)
C62 0.043(3) 0.051(3) 0.058(4) 0.009(3) -0.005(3) 0.017(3)
C63 0.049(3) 0.077(5) 0.042(3) 0.001(3) -0.013(3) 0.011(3)
C64 0.074(4) 0.060(4) 0.044(3) 0.001(3) -0.016(3) -0.008(3)
C65 0.052(3) 0.041(4) 0.039(3) 0.012(2) -0.013(2) -0.006(3)
C66 0.036(3) 0.030(3) 0.097(5) 0.001(2) -0.022(3) 0.001(3)
C67 0.046(3) 0.072(5) 0.097(6) -0.014(3) 0.011(4) 0.022(4)
C68 0.053(4) 0.094(7) 0.195(12) -0.015(5) 0.013(6) 0.064(7)
C69 0.067(6) 0.102(8) 0.252(17) -0.039(6) -0.065(9) 0.064(10)
C70 0.119(8) 0.069(6) 0.200(13) -0.039(6) -0.105(9) 0.026(7)
C71 0.096(6) 0.051(4) 0.127(7) -0.013(4) -0.062(5) 0.002(4)
C81 0.090(7) 0.153(11) 0.179(14) 0.045(7) 0.014(7) -0.022(9)

loop_
_atom_type_symbol
_atom_type_description
_atom_type_scat_dispersion_real
_atom_type_scat_dispersion_imag
_atom_type_scat_source
C C 0.0033 0.0016
;
International Tables for Crystallography
(1992, Vol. C, Tables 4.2.6.8 and 6.1.1.4)
;
H H 0.0000 0.0000
;
International Tables for Crystallography
(1992, Vol. C, Table 6.1.1.4)
;
Au Au -2.0133 8.8022
;
International Tables for Crystallography
(1992, Vol. C, Tables 4.2.6.8 and 6.1.1.4)
;
Cl Cl 0.1484 0.1585
;
International Tables for Crystallography
(1992, Vol. C, Tables 4.2.6.8 and 6.1.1.4)
;
N N 0.0061 0.0033
;
International Tables for Crystallography
(1992, Vol. C, Tables 4.2.6.8 and 6.1.1.4)
;
O O 0.0106 0.0060
;
International Tables for Crystallography
(1992, Vol. C, Tables 4.2.6.8 and 6.1.1.4)
;
Se Se -0.0929 2.2259
;
International Tables for Crystallography
(1992, Vol. C, Tables 4.2.6.8 and 6.1.1.4)
;

loop_
_geom_angle_atom_site_label_1
_geom_angle_atom_site_label_2
_geom_angle_atom_site_label_3
_geom_angle
_geom_angle_publ_flag
Se1 Au1 Cl1 170.93(5) yes
Au1 Se1 C1 106.96(14) yes
C9 O1 C25 117.2(4) yes
C42 O2 C58 117.8(4) yes
C1 N2 C3 109.0(3) yes
C1 N2 C6 126.1(4) yes
C3 N2 C6 124.8(3) yes
C1 N5 C4 109.8(4) yes
C1 N5 C39 123.8(4) yes
C4 N5 C39 126.0(4) yes
Se1 C1 N2 132.3(3) yes
Se1 C1 N5 121.2(3) yes
N2 C1 N5 106.4(4) yes
N2 C3 C4 107.8(4) yes
N5 C4 C3 106.9(4) yes
N2 C6 C7 119.6(4) yes
N2 C6 C11 117.9(4) yes
C7 C6 C11 122.4(4) yes
C6 C7 C8 117.4(4) yes
C6 C7 C12 122.7(4) yes
C8 C7 C12 119.9(4) yes
C7 C8 C9 121.4(4) yes
O1 C9 C8 115.0(4) yes
O1 C9 C10 124.3(4) yes
C8 C9 C10 120.7(4) yes
C9 C10 C11 120.1(4) yes
C6 C11 C10 117.9(4) yes
C6 C11 C26 121.8(4) yes
C10 C11 C26 120.2(4) yes
C7 C12 C13 114.6(4) yes
C7 C12 C19 110.9(4) yes
C13 C12 C19 110.1(4) yes
C12 C13 C14 124.1(4) yes
C12 C13 C18 118.0(4) yes
C14 C13 C18 117.9(4) yes
C13 C14 C15 120.1(5) yes
C14 C15 C16 120.7(5) yes
C15 C16 C17 119.7(5) yes
C16 C17 C18 119.8(5) yes
C13 C18 C17 121.7(5) yes
C12 C19 C20 120.5(5) yes
C12 C19 C24 121.3(5) yes
C20 C19 C24 118.1(5) yes
C19 C20 C21 118.6(6) yes
C20 C21 C22 121.3(7) yes
C21 C22 C23 120.6(7) yes
C22 C23 C24 118.5(7) yes
C19 C24 C23 122.8(6) yes
C11 C26 C27 111.3(4) yes
C11 C26 C33 112.9(4) yes
C27 C26 C33 112.3(4) yes
C26 C27 C28 122.9(4) yes
C26 C27 C32 118.6(5) yes
C28 C27 C32 118.5(5) yes
C27 C28 C29 119.9(5) yes
C28 C29 C30 121.0(6) yes
C29 C30 C31 119.0(7) yes
C30 C31 C32 121.9(7) yes
C27 C32 C31 119.6(7) yes
C26 C33 C34 120.0(4) yes
C26 C33 C38 123.3(4) yes
C34 C33 C38 116.7(5) yes
C33 C34 C35 121.0(5) yes
C34 C35 C36 121.5(6) yes
C35 C36 C37 117.7(6) yes
C36 C37 C38 121.0(6) yes
C33 C38 C37 122.1(5) yes
N5 C39 C40 117.7(4) yes
N5 C39 C44 119.3(4) yes
C40 C39 C44 123.0(4) yes
C39 C40 C41 117.6(4) yes
C39 C40 C45 121.1(4) yes
C41 C40 C45 121.2(4) yes
C40 C41 C42 120.4(4) yes
O2 C42 C41 115.0(4) yes
O2 C42 C43 124.2(4) yes
C41 C42 C43 120.8(4) yes
C42 C43 C44 120.5(4) yes
C39 C44 C43 117.7(4) yes
C39 C44 C59 120.9(4) yes
C43 C44 C59 121.3(4) yes
C40 C45 C46 111.0(4) yes
C40 C45 C52 112.2(4) yes
C46 C45 C52 114.5(4) yes
C45 C46 C47 119.5(4) yes
C45 C46 C51 123.0(4) yes
C47 C46 C51 117.5(5) yes
C46 C47 C48 121.4(5) yes
C47 C48 C49 119.9(5) yes
C48 C49 C50 119.2(6) yes
C49 C50 C51 120.3(6) yes
C46 C51 C50 121.7(5) yes
C45 C52 C53 123.1(5) yes
C45 C52 C57 118.4(5) yes
C53 C52 C57 118.5(5) yes
C52 C53 C54 120.4(6) yes
C53 C54 C55 120.9(6) yes
C54 C55 C56 118.6(8) yes
C55 C56 C57 121.3(8) yes
C52 C57 C56 120.3(6) yes
C44 C59 C60 111.3(4) yes
C44 C59 C66 113.5(4) yes
C60 C59 C66 111.3(5) yes
C59 C60 C61 118.5(5) yes
C59 C60 C65 123.3(5) yes
C61 C60 C65 118.2(5) yes
C60 C61 C62 120.7(5) yes
C61 C62 C63 120.5(6) yes
C62 C63 C64 120.3(6) yes
C63 C64 C65 118.7(6) yes
C60 C65 C64 121.6(6) yes
C59 C66 C67 121.7(6) yes
C59 C66 C71 119.1(7) yes
C67 C66 C71 119.2(6) yes
C66 C67 C68 122.2(9) yes
C67 C68 C69 117.5(12) yes
C68 C69 C70 123.4(11) yes
C69 C70 C71 119.1(12) yes
C66 C71 C70 118.4(10) yes
Cl81 C81 Cl82 116.3(7) yes
N2 C3 H3 126.083 no
C4 C3 H3 126.078 no
N5 C4 H4 126.544 no
C3 C4 H4 126.553 no
C7 C8 H8 119.296 no
C9 C8 H8 119.307 no
C9 C10 H10 119.953 no
C11 C10 H10 119.942 no
C7 C12 H12 106.961 no
C13 C12 H12 106.953 no
C19 C12 H12 106.955 no
C13 C14 H14 119.945 no
C15 C14 H14 119.962 no
C14 C15 H15 119.639 no
C16 C15 H15 119.643 no
C15 C16 H16 120.132 no
C17 C16 H16 120.121 no
C16 C17 H17 120.090 no
C18 C17 H17 120.096 no
C13 C18 H18 119.168 no
C17 C18 H18 119.160 no
C19 C20 H20 120.680 no
C21 C20 H20 120.686 no
C20 C21 H21 119.336 no
C22 C21 H21 119.351 no
C21 C22 H22 119.711 no
C23 C22 H22 119.706 no
C22 C23 H23 120.764 no
C24 C23 H23 120.729 no
C19 C24 H24 118.609 no
C23 C24 H24 118.629 no
O1 C25 H25A 109.460 no
O1 C25 H25B 109.462 no
O1 C25 H25C 109.475 no
H25A C25 H25B 109.473 no
H25A C25 H25C 109.476 no
H25B C25 H25C 109.481 no
C11 C26 H26 106.642 no
C27 C26 H26 106.628 no
C33 C26 H26 106.627 no
C27 C28 H28 120.061 no
C29 C28 H28 120.069 no
C28 C29 H29 119.519 no
C30 C29 H29 119.523 no
C29 C30 H30 120.504 no
C31 C30 H30 120.511 no
C30 C31 H31 119.047 no
C32 C31 H31 119.027 no
C27 C32 H32 120.182 no
C31 C32 H32 120.198 no
C33 C34 H34 119.493 no
C35 C34 H34 119.486 no
C34 C35 H35 119.231 no
C36 C35 H35 119.219 no
C35 C36 H36 121.154 no
C37 C36 H36 121.173 no
C36 C37 H37 119.517 no
C38 C37 H37 119.524 no
C33 C38 H38 118.961 no
C37 C38 H38 118.965 no
C40 C41 H41 119.787 no
C42 C41 H41 119.810 no
C42 C43 H43 119.763 no
C44 C43 H43 119.779 no
C40 C45 H45 106.154 no
C46 C45 H45 106.154 no
C52 C45 H45 106.167 no
C46 C47 H47 119.288 no
C48 C47 H47 119.288 no
C47 C48 H48 120.038 no
C49 C48 H48 120.014 no
C48 C49 H49 120.403 no
C50 C49 H49 120.403 no
C49 C50 H50 119.852 no
C51 C50 H50 119.846 no
C46 C51 H51 119.170 no
C50 C51 H51 119.168 no
C52 C53 H53 119.778 no
C54 C53 H53 119.789 no
C53 C54 H54 119.557 no
C55 C54 H54 119.554 no
C54 C55 H55 120.716 no
C56 C55 H55 120.718 no
C55 C56 H56 119.358 no
C57 C56 H56 119.357 no
C52 C57 H57 119.860 no
C56 C57 H57 119.864 no
O2 C58 H58A 109.468 no
O2 C58 H58B 109.466 no
O2 C58 H58C 109.474 no
H58A C58 H58B 109.469 no
H58A C58 H58C 109.477 no
H58B C58 H58C 109.473 no
C44 C59 H59 106.782 no
C60 C59 H59 106.767 no
C66 C59 H59 106.778 no
C60 C61 H61 119.641 no
C62 C61 H61 119.645 no
C61 C62 H62 119.746 no
C63 C62 H62 119.750 no
C62 C63 H63 119.856 no
C64 C63 H63 119.863 no
C63 C64 H64 120.626 no
C65 C64 H64 120.628 no
C60 C65 H65 119.222 no
C64 C65 H65 119.215 no
C66 C67 H67 118.887 no
C68 C67 H67 118.894 no
C67 C68 H68 121.257 no
C69 C68 H68 121.257 no
C68 C69 H69 118.298 no
C70 C69 H69 118.290 no
C69 C70 H70 120.440 no
C71 C70 H70 120.460 no
C66 C71 H71 120.785 no
C70 C71 H71 120.779 no
Cl81 C81 H81A 108.221 no
Cl81 C81 H81B 108.226 no
Cl82 C81 H81A 108.219 no
Cl82 C81 H81B 108.223 no
H81A C81 H81B 107.362 no

loop_
_geom_bond_atom_site_label_1
_geom_bond_atom_site_label_2
_geom_bond_distance
_geom_bond_publ_flag
Au1 Se1 2.3536(7) yes
Au1 Cl1 2.2711(17) yes
Se1 C1 1.870(4) yes
Cl81 C81 1.751(13) yes
Cl82 C81 1.616(15) yes
O1 C9 1.368(6) yes
O1 C25 1.390(7) yes
O2 C42 1.373(5) yes
O2 C58 1.426(7) yes
N2 C1 1.350(6) yes
N2 C3 1.395(6) yes
N2 C6 1.451(6) yes
N5 C1 1.357(6) yes
N5 C4 1.387(6) yes
N5 C39 1.453(5) yes
C3 C4 1.336(6) yes
C6 C7 1.400(6) yes
C6 C11 1.405(6) yes
C7 C8 1.377(6) yes
C7 C12 1.534(6) yes
C8 C9 1.389(7) yes
C9 C10 1.378(7) yes
C10 C11 1.395(6) yes
C11 C26 1.523(6) yes
C12 C13 1.522(6) yes
C12 C19 1.529(9) yes
C13 C14 1.392(7) yes
C13 C18 1.397(7) yes
C14 C15 1.402(7) yes
C15 C16 1.375(8) yes
C16 C17 1.380(8) yes
C17 C18 1.382(8) yes
C19 C20 1.387(8) yes
C19 C24 1.390(8) yes
C20 C21 1.419(10) yes
C21 C22 1.358(11) yes
C22 C23 1.371(11) yes
C23 C24 1.383(8) yes
C26 C27 1.535(6) yes
C26 C33 1.522(7) yes
C27 C28 1.368(7) yes
C27 C32 1.386(7) yes
C28 C29 1.405(9) yes
C29 C30 1.349(10) yes
C30 C31 1.343(14) yes
C31 C32 1.385(12) yes
C33 C34 1.378(7) yes
C33 C38 1.378(7) yes
C34 C35 1.393(9) yes
C35 C36 1.364(9) yes
C36 C37 1.371(9) yes
C37 C38 1.380(8) yes
C39 C40 1.394(6) yes
C39 C44 1.390(6) yes
C40 C41 1.392(6) yes
C40 C45 1.528(7) yes
C41 C42 1.392(6) yes
C42 C43 1.377(7) yes
C43 C44 1.399(6) yes
C44 C59 1.532(7) yes
C45 C46 1.522(7) yes
C45 C52 1.536(7) yes
C46 C47 1.391(7) yes
C46 C51 1.385(8) yes
C47 C48 1.390(8) yes
C48 C49 1.375(9) yes
C49 C50 1.392(10) yes
C50 C51 1.372(9) yes
C52 C53 1.374(8) yes
C52 C57 1.383(8) yes
C53 C54 1.388(9) yes
C54 C55 1.377(12) yes
C55 C56 1.359(10) yes
C56 C57 1.389(10) yes
C59 C60 1.521(7) yes
C59 C66 1.541(7) yes
C60 C61 1.398(7) yes
C60 C65 1.371(8) yes
C61 C62 1.374(8) yes
C62 C63 1.366(9) yes
C63 C64 1.387(9) yes
C64 C65 1.396(8) yes
C66 C67 1.377(12) yes
C66 C71 1.373(12) yes
C67 C68 1.389(12) yes
C68 C69 1.35(2) yes
C69 C70 1.34(2) yes
C70 C71 1.437(14) yes
C3 H3 0.950 no
C4 H4 0.950 no
C8 H8 0.950 no
C10 H10 0.950 no
C12 H12 1.000 no
C14 H14 0.950 no
C15 H15 0.950 no
C16 H16 0.950 no
C17 H17 0.950 no
C18 H18 0.950 no
C20 H20 0.950 no
C21 H21 0.950 no
C22 H22 0.950 no
C23 H23 0.950 no
C24 H24 0.950 no
C25 H25A 0.980 no
C25 H25B 0.980 no
C25 H25C 0.980 no
C26 H26 1.000 no
C28 H28 0.950 no
C29 H29 0.950 no
C30 H30 0.950 no
C31 H31 0.950 no
C32 H32 0.950 no
C34 H34 0.950 no
C35 H35 0.950 no
C36 H36 0.950 no
C37 H37 0.950 no
C38 H38 0.950 no
C41 H41 0.950 no
C43 H43 0.950 no
C45 H45 1.000 no
C47 H47 0.950 no
C48 H48 0.950 no
C49 H49 0.950 no
C50 H50 0.950 no
C51 H51 0.950 no
C53 H53 0.950 no
C54 H54 0.950 no
C55 H55 0.950 no
C56 H56 0.950 no
C57 H57 0.950 no
C58 H58A 0.980 no
C58 H58B 0.980 no
C58 H58C 0.980 no
C59 H59 1.000 no
C61 H61 0.950 no
C62 H62 0.950 no
C63 H63 0.950 no
C64 H64 0.950 no
C65 H65 0.950 no
C67 H67 0.950 no
C68 H68 0.950 no
C69 H69 0.950 no
C70 H70 0.950 no
C71 H71 0.950 no
C81 H81A 0.990 no
C81 H81B 0.990 no

loop_
_geom_contact_atom_site_label_1
_geom_contact_atom_site_label_2
_geom_contact_distance
_geom_contact_publ_flag
_geom_contact_site_symmetry_2
Au1 C6 3.247(4) no .
Au1 C7 3.495(4) no .
Au1 C11 3.424(4) no .
Se1 C6 3.471(4) no .
Se1 C39 3.161(4) no .
N2 C12 2.946(7) no .
N2 C13 3.482(6) no .
N2 C26 2.889(6) no .
N2 C27 3.501(6) no .
N2 C39 3.566(5) no .
N5 C6 3.581(6) no .
N5 C45 2.862(6) no .
N5 C46 3.504(6) no .
N5 C59 2.890(6) no .
N5 C60 3.333(6) no .
C1 C7 3.321(6) no .
C1 C11 3.384(6) no .
C1 C12 3.476(7) no .
C1 C40 3.287(6) no .
C1 C44 3.345(6) no .
C1 C45 3.462(7) no .
C1 C59 3.568(7) no .
C3 C7 3.446(6) no .
C3 C11 3.294(6) no .
C3 C14 3.501(7) no .
C3 C26 3.380(7) no .
C3 C27 3.385(7) no .
C3 C32 3.528(10) no .
C3 C39 3.594(6) no .
C4 C40 3.320(6) no .
C4 C44 3.420(6) no .
C4 C45 3.386(7) no .
C4 C46 3.447(7) no .
C4 C47 3.408(7) no .
C4 C59 3.589(7) no .
C4 C60 3.434(7) no .
C4 C65 3.542(7) no .
C6 C9 2.745(6) no .
C6 C13 3.387(7) no .
C6 C14 3.486(7) no .
C6 C27 3.364(6) no .
C7 C10 2.810(6) no .
C7 C14 2.951(6) no .
C7 C20 3.378(8) no .
C7 C24 3.310(7) no .
C8 C11 2.787(6) no .
C8 C13 3.468(7) no .
C8 C19 2.837(7) no .
C8 C24 3.174(7) no .
C8 C25 3.578(8) no .
C10 C25 2.799(9) no .
C10 C27 3.376(6) no .
C10 C28 3.381(7) no .
C10 C33 2.930(6) no .
C10 C34 3.540(7) no .
C10 C38 3.547(7) no .
C11 C28 2.974(7) no .
C11 C34 3.218(7) no .
C11 C38 3.513(7) no .
C13 C16 2.802(7) no .
C13 C24 2.946(7) no .
C14 C17 2.775(7) no .
C15 C18 2.750(8) no .
C17 C47 3.516(8) no .
C18 C19 2.960(7) no .
C18 C24 3.261(7) no .
C18 C47 3.578(8) no .
C19 C22 2.790(9) no .
C20 C23 2.793(10) no .
C21 C24 2.722(10) no .
C27 C30 2.781(9) no .
C27 C38 2.915(7) no .
C28 C31 2.723(9) no .
C28 C33 3.369(7) no .
C28 C38 3.357(8) no .
C29 C32 2.730(10) no .
C32 C33 3.342(9) no .
C32 C61 3.543(9) no .
C33 C36 2.817(8) no .
C34 C37 2.730(9) no .
C35 C38 2.715(8) no .
C39 C42 2.743(6) no .
C39 C46 3.340(7) no .
C39 C60 3.244(7) no .
C39 C65 3.393(7) no .
C40 C43 2.801(6) no .
C40 C51 3.014(7) no .
C40 C53 3.587(7) no .
C40 C57 3.125(8) no .
C41 C44 2.798(6) no .
C41 C46 3.338(6) no .
C41 C51 3.341(7) no .
C41 C52 2.981(7) no .
C41 C57 3.493(8) no .
C43 C58 2.820(7) no .
C43 C60 3.446(6) no .
C43 C65 3.508(7) no .
C43 C66 2.945(7) no .
C43 C67 3.548(9) no .
C43 C71 3.583(9) no .
C44 C65 2.867(7) no .
C44 C67 3.501(9) no .
C44 C71 3.288(9) no .
C46 C49 2.802(9) no .
C46 C53 2.942(8) no .
C47 C50 2.748(9) no .
C47 C52 3.464(7) no .
C48 C51 2.755(8) no .
C51 C52 3.364(8) no .
C51 C53 3.358(9) no .
C52 C55 2.791(10) no .
C53 C56 2.739(10) no .
C54 C57 2.738(10) no .
C60 C63 2.782(8) no .
C60 C67 2.883(8) no .
C61 C64 2.763(9) no .
C61 C66 3.129(8) no .
C61 C67 3.297(8) no .
C62 C65 2.748(9) no .
C65 C66 3.550(8) no .
C66 C69 2.745(13) no .
C67 C70 2.730(16) no .
C68 C71 2.787(17) no .
Au1 C81 3.540(12) no 3_455
Cl1 C49 3.587(7) no 2_644
Cl1 C50 3.563(7) no 2_644
Cl1 C58 3.594(6) no 4_664
O1 C30 3.595(9) no 4_764
O1 C55 3.498(8) no 3_565
O2 C3 3.339(5) no 3_465
C3 O2 3.339(5) no 3_565
C9 C55 3.489(7) no 3_565
C29 C53 3.596(9) no 3_565
C30 O1 3.595(9) no 4_765
C49 Cl1 3.587(7) no 2_655
C50 Cl1 3.563(7) no 2_655
C53 C29 3.596(9) no 3_465
C55 O1 3.498(8) no 3_465
C55 C9 3.489(7) no 3_465
C58 Cl1 3.594(6) no 4_665
C81 Au1 3.540(12) no 3_555
Au1 H20 3.5874 no .
Au1 H34 2.9141 no .
Se1 H12 3.2261 no .
Se1 H20 3.5992 no .
Se1 H45 3.4937 no .
Se1 H57 3.0798 no .
Se1 H59 3.4335 no .
Cl1 H25A 3.2793 no .
Cl1 H34 3.5239 no .
O1 H8 2.4664 no .
O1 H10 2.6407 no .
O2 H41 2.4816 no .
O2 H43 2.6389 no .
N2 H4 3.1306 no .
N2 H12 2.6109 no .
N2 H14 3.3305 no .
N2 H26 2.4597 no .
N2 H45 3.2879 no .
N5 H3 3.1100 no .
N5 H26 3.5005 no .
N5 H45 2.3970 no .
N5 H59 2.5400 no .
N5 H65 3.5712 no .
C1 H3 3.1479 no .
C1 H4 3.1586 no .
C1 H12 2.7771 no .
C1 H26 2.8779 no .
C1 H45 2.7128 no .
C1 H59 2.8864 no .
C3 H12 3.4721 no .
C3 H14 3.2241 no .
C3 H26 2.9596 no .
C3 H32 3.5041 no .
C3 H45 3.4044 no .
C3 H47 3.4280 no .
C4 H26 3.5672 no .
C4 H45 2.8970 no .
C4 H47 3.2396 no .
C4 H59 3.2910 no .
C4 H65 3.5901 no .
C6 H3 2.8155 no .
C6 H8 3.2354 no .
C6 H10 3.2635 no .
C6 H12 2.6683 no .
C6 H14 2.9510 no .
C6 H26 2.6139 no .
C7 H14 2.5983 no .
C7 H20 3.4637 no .
C7 H24 3.3334 no .
C8 H10 3.2607 no .
C8 H12 3.2334 no .
C8 H14 3.2223 no .
C8 H24 3.1715 no .
C9 H25A 2.5395 no .
C9 H25B 2.6365 no .
C9 H25C 3.1695 no .
C10 H8 3.2550 no .
C10 H25A 2.7305 no .
C10 H25B 2.7330 no .
C10 H26 3.2734 no .
C10 H28 2.7483 no .
C11 H3 3.4184 no .
C11 H28 2.6943 no .
C11 H34 3.1530 no .
C12 H8 2.6552 no .
C12 H14 2.7545 no .
C12 H18 2.6244 no .
C12 H20 2.6955 no .
C12 H24 2.6819 no .
C13 H8 3.5115 no .
C13 H15 3.2749 no .
C13 H17 3.2803 no .
C13 H24 2.6591 no .
C13 H47 3.0139 no .
C14 H3 3.1923 no .
C14 H12 3.1655 no .
C14 H16 3.2709 no .
C14 H18 3.2484 no .
C14 H24 3.2529 no .
C14 H47 3.3355 no .
C15 H17 3.2413 no .
C15 H47 3.4231 no .
C16 H14 3.2660 no .
C16 H18 3.2431 no .
C16 H47 3.2063 no .
C16 H48 3.2218 no .
C17 H15 3.2395 no .
C17 H47 2.8410 no .
C17 H48 3.5138 no .
C18 H12 2.7285 no .
C18 H14 3.2538 no .
C18 H16 3.2493 no .
C18 H24 3.0625 no .
C18 H47 2.7318 no .
C19 H8 2.4874 no .
C19 H18 2.7414 no .
C19 H21 3.2679 no .
C19 H23 3.2875 no .
C20 H8 3.3629 no .
C20 H12 2.5721 no .
C20 H18 3.4322 no .
C20 H22 3.2767 no .
C20 H24 3.2361 no .
C21 H23 3.2299 no .
C22 H20 3.2737 no .
C22 H24 3.2197 no .
C23 H8 3.3079 no .
C23 H21 3.2229 no .
C24 H8 2.4693 no .
C24 H12 3.3038 no .
C24 H18 3.1817 no .
C24 H20 3.2490 no .
C24 H22 3.2285 no .
C25 H10 2.5217 no .
C26 H3 3.5133 no .
C26 H10 2.6824 no .
C26 H28 2.7206 no .
C26 H32 2.6514 no .
C26 H34 2.6534 no .
C26 H38 2.7096 no .
C27 H3 3.1434 no .
C27 H10 3.4377 no .
C27 H29 3.2520 no .
C27 H31 3.2477 no .
C27 H38 2.5684 no .
C28 H3 3.5579 no .
C28 H10 3.3589 no .
C28 H26 3.2890 no .
C28 H30 3.2587 no .
C28 H32 3.2289 no .
C28 H38 2.7068 no .
C29 H31 3.1752 no .
C29 H38 3.4941 no .
C30 H28 3.2475 no .
C30 H32 3.2350 no .
C31 H29 3.1776 no .
C31 H62 3.3868 no .
C32 H3 3.3141 no .
C32 H26 2.5454 no .
C32 H28 3.2300 no .
C32 H30 3.2427 no .
C32 H38 3.3265 no .
C32 H61 3.3140 no .
C32 H62 3.4839 no .
C33 H10 2.6238 no .
C33 H28 3.4504 no .
C33 H32 3.3859 no .
C33 H35 3.2603 no .
C33 H37 3.2608 no .
C34 H10 3.2950 no .
C34 H26 2.6257 no .
C34 H36 3.2678 no .
C34 H38 3.2076 no .
C35 H37 3.2021 no .
C36 H34 3.2533 no .
C36 H38 3.2419 no .
C37 H35 3.2012 no .
C38 H10 2.9208 no .
C38 H26 3.2378 no .
C38 H28 3.4364 no .
C38 H34 3.2106 no .
C38 H36 3.2567 no .
C39 H4 2.8376 no .
C39 H41 3.2465 no .
C39 H43 3.2495 no .
C39 H45 2.5845 no .
C39 H59 2.6423 no .
C39 H65 2.9624 no .
C40 H4 3.5074 no .
C40 H51 2.7827 no .
C40 H57 2.9940 no .
C41 H43 3.2616 no .
C41 H45 3.2894 no .
C41 H51 2.7184 no .
C41 H57 3.5317 no .
C42 H58A 2.5912 no .
C42 H58B 2.6778 no .
C42 H58C 3.2073 no .
C43 H41 3.2595 no .
C43 H58A 2.7157 no .
C43 H58B 2.7979 no .
C43 H59 3.2709 no .
C43 H65 2.9079 no .
C44 H65 2.4997 no .
C44 H67 3.5810 no .
C44 H71 3.2554 no .
C45 H41 2.6991 no .
C45 H47 2.6523 no .
C45 H51 2.7146 no .
C45 H53 2.7241 no .
C45 H57 2.6395 no .
C46 H4 3.2953 no .
C46 H41 3.4067 no .
C46 H48 3.2791 no .
C46 H50 3.2598 no .
C46 H53 2.5860 no .
C47 H4 3.2422 no .
C47 H45 2.5216 no .
C47 H49 3.2551 no .
C47 H51 3.2336 no .
C47 H53 3.3585 no .
C48 H50 3.2442 no .
C49 H47 3.2460 no .
C49 H51 3.2505 no .
C50 H48 3.2477 no .
C50 H53 3.5618 no .
C51 H41 3.2790 no .
C51 H45 3.3038 no .
C51 H47 3.2335 no .
C51 H49 3.2553 no .
C51 H53 2.7398 no .
C52 H41 2.6932 no .
C52 H47 3.5291 no .
C52 H51 3.3637 no .
C52 H54 3.2502 no .
C52 H56 3.2556 no .
C53 H41 3.1204 no .
C53 H45 3.2023 no .
C53 H51 3.3513 no .
C53 H55 3.2654 no .
C53 H57 3.2308 no .
C54 H56 3.2118 no .
C55 H53 3.2580 no .
C55 H57 3.2450 no .
C56 H54 3.2103 no .
C57 H41 3.2823 no .
C57 H45 2.6445 no .
C57 H53 3.2313 no .
C57 H55 3.2546 no .
C58 H43 2.5154 no .
C59 H43 2.7104 no .
C59 H61 2.6443 no .
C59 H65 2.7074 no .
C59 H67 2.6877 no .
C59 H71 2.6630 no .
C60 H4 3.3210 no .
C60 H32 3.5251 no .
C60 H43 3.5646 no .
C60 H62 3.2647 no .
C60 H64 3.2703 no .
C60 H67 2.5332 no .
C61 H32 2.6448 no .
C61 H59 2.6468 no .
C61 H63 3.2350 no .
C61 H65 3.2371 no .
C61 H67 2.9692 no .
C62 H31 3.1296 no .
C62 H32 2.9452 no .
C62 H64 3.2469 no .
C63 H61 3.2326 no .
C63 H65 3.2508 no .
C64 H4 3.5791 no .
C64 H62 3.2444 no .
C65 H4 3.0822 no .
C65 H59 3.2076 no .
C65 H61 3.2357 no .
C65 H63 3.2562 no .
C65 H67 3.0207 no .
C66 H43 2.6031 no .
C66 H61 3.0134 no .
C66 H68 3.2791 no .
C66 H70 3.2742 no .
C67 H43 2.9310 no .
C67 H59 3.2486 no .
C67 H61 3.3188 no .
C67 H69 3.1958 no .
C67 H71 3.2367 no .
C68 H70 3.2159 no .
C69 H67 3.1932 no .
C69 H71 3.2542 no .
C70 H68 3.2210 no .
C71 H43 3.2568 no .
C71 H59 2.5995 no .
C71 H67 3.2246 no .
C71 H69 3.2523 no .
H3 H4 2.4617 no .
H3 H14 2.7998 no .
H3 H26 3.3223 no .
H3 H32 3.5235 no .
H4 H45 3.3287 no .
H4 H47 3.3041 no .
H4 H65 3.1152 no .
H8 H12 3.4875 no .
H8 H14 3.5404 no .
H8 H24 2.4924 no .
H10 H25A 2.3919 no .
H10 H25B 2.2315 no .
H10 H25C 3.4908 no .
H10 H26 3.5501 no .
H10 H28 2.7167 no .
H10 H38 3.0356 no .
H12 H14 3.3868 no .
H12 H18 2.6535 no .
H12 H20 2.3891 no .
H12 H24 3.5748 no .
H12 H45 2.7632 no .
H12 H47 3.5264 no .
H12 H57 3.3193 no .
H14 H15 2.3458 no .
H14 H24 3.5583 no .
H15 H16 2.3214 no .
H16 H17 2.3333 no .
H16 H48 3.1912 no .
H17 H18 2.3216 no .
H17 H47 3.2393 no .
H18 H24 3.2461 no .
H18 H45 3.5158 no .
H18 H47 3.0842 no .
H20 H21 2.3694 no .
H20 H57 3.1952 no .
H21 H22 2.2945 no .
H22 H23 2.3276 no .
H23 H24 2.3241 no .
H26 H28 3.5873 no .
H26 H32 2.3408 no .
H26 H34 2.4817 no .
H26 H38 3.5021 no .
H26 H59 3.1347 no .
H26 H61 3.5590 no .
H28 H29 2.3494 no .
H28 H38 2.8409 no .
H29 H30 2.2998 no .
H30 H31 2.2871 no .
H31 H32 2.3241 no .
H31 H62 2.6962 no .
H32 H59 3.5638 no .
H32 H61 2.3777 no .
H32 H62 2.9071 no .
H34 H35 2.3248 no .
H35 H36 2.3196 no .
H36 H37 2.3309 no .
H37 H38 2.3088 no .
H41 H45 3.5756 no .
H41 H51 2.5743 no .
H41 H53 3.3114 no .
H41 H57 3.5608 no .
H43 H58A 2.3052 no .
H43 H58B 2.3110 no .
H43 H58C 3.4881 no .
H43 H59 3.5347 no .
H43 H65 3.2105 no .
H43 H67 3.0760 no .
H45 H47 2.3001 no .
H45 H53 3.4504 no .
H45 H57 2.5234 no .
H47 H48 2.3305 no .
H48 H49 2.3305 no .
H49 H50 2.3458 no .
H50 H51 2.3081 no .
H51 H53 2.8276 no .
H53 H54 2.3287 no .
H54 H55 2.3311 no .
H55 H56 2.3095 no .
H56 H57 2.3274 no .
H59 H61 2.5223 no .
H59 H65 3.4539 no .
H59 H67 3.5024 no .
H59 H71 2.4502 no .
H61 H62 2.3150 no .
H61 H67 3.2360 no .
H62 H63 2.3107 no .
H63 H64 2.3440 no .
H64 H65 2.3441 no .
H65 H67 3.3281 no .
H67 H68 2.3417 no .
H68 H69 2.2895 no .
H69 H70 2.2752 no .
H70 H71 2.4051 no .
Au1 H81A 2.6354 no 3_455
Se1 H15 3.2119 no 3_465
Se1 H16 3.3757 no 3_465
Se1 H81A 3.5243 no 3_455
Cl1 H49 3.5538 no 2_644
Cl1 H50 3.5110 no 2_644
Cl1 H58A 3.5132 no 4_664
Cl1 H58B 3.3334 no 4_664
Cl1 H58C 3.3442 no 4_664
Cl1 H64 2.9077 no 2_644
Cl1 H81A 3.2196 no 3_455
Cl1 H81B 3.1781 no 3_455
Cl81 H16 3.4273 no 1_545
Cl81 H17 3.2049 no 1_545
Cl81 H25B 2.9908 no .
Cl81 H58A 3.3386 no 2_644
Cl81 H67 2.9114 no 2_644
Cl82 H28 3.4658 no .
Cl82 H34 3.5857 no 3_555
Cl82 H35 3.0500 no 3_555
Cl82 H38 3.0997 no .
Cl82 H54 3.0501 no 3_565
Cl82 H70 3.2685 no 3_555
Cl82 H71 3.3688 no 3_555
O1 H30 2.7995 no 4_764
O1 H50 3.2064 no 2_644
O1 H51 3.2362 no 2_644
O1 H55 2.6403 no 3_565
O2 H3 2.5600 no 3_465
O2 H4 3.4193 no 3_465
O2 H25C 3.0140 no 2_655
C3 H58C 3.4274 no 3_565
C4 H58B 3.5723 no 3_565
C4 H58C 3.0845 no 3_565
C8 H30 3.5447 no 4_764
C8 H50 3.1126 no 2_644
C8 H55 3.3821 no 3_565
C9 H50 3.4313 no 2_644
C9 H55 2.8886 no 3_565
C10 H55 3.5169 no 3_565
C14 H56 3.5737 no 3_565
C15 H57 3.2819 no 3_565
C16 H68 3.4094 no 2_654
C17 H67 3.2787 no 2_654
C17 H68 3.5896 no 2_654
C18 H62 3.5298 no 2_654
C20 H49 3.4815 no 2_644
C20 H50 3.4278 no 2_644
C20 H62 3.5720 no 2_654
C20 H69 3.5333 no 4_664
C21 H49 3.0976 no 2_644
C21 H50 3.3611 no 2_644
C21 H61 3.3580 no 2_654
C21 H69 3.1796 no 4_664
C22 H50 3.4688 no 2_644
C22 H61 2.9448 no 2_654
C23 H61 2.9267 no 2_654
C24 H61 3.3214 no 2_654
C25 H51 3.4785 no 2_644
C25 H55 3.3462 no 3_565
C25 H58A 3.4211 no 2_644
C25 H65 2.9415 no 2_644
C28 H41 3.4887 no 3_565
C28 H54 3.5489 no 3_565
C29 H41 3.0920 no 3_565
C29 H51 3.2878 no 3_565
C29 H53 3.3114 no 3_565
C30 H41 3.5304 no 3_565
C30 H51 3.4257 no 3_565
C31 H55 3.3778 no 2_645
C31 H56 3.5082 no 2_645
C33 H22 2.8878 no 2_645
C34 H22 2.7807 no 2_645
C35 H22 2.9380 no 2_645
C35 H53 3.5263 no 1_545
C35 H54 3.5788 no 1_545
C35 H63 3.2834 no 2_644
C35 H64 3.1659 no 2_644
C36 H17 3.4211 no 1_545
C36 H22 3.1535 no 2_645
C36 H53 3.2624 no 1_545
C36 H63 3.2794 no 2_644
C36 H64 3.4063 no 2_644
C37 H17 3.4684 no 1_545
C37 H21 3.5698 no 2_645
C37 H22 3.2180 no 2_645
C37 H70 3.0236 no 3_555
C38 H21 3.3941 no 2_645
C38 H22 3.0935 no 2_645
C38 H70 3.0321 no 3_555
C39 H15 3.3870 no 3_465
C40 H15 3.0925 no 3_465
C41 H15 2.8721 no 3_465
C41 H25C 3.1795 no 2_655
C42 H3 3.5100 no 3_465
C42 H15 3.0419 no 3_465
C42 H25C 2.7788 no 2_655
C43 H15 3.3660 no 3_465
C43 H25C 3.0984 no 2_655
C44 H15 3.5468 no 3_465
C46 H36 3.5698 no 1_565
C47 H36 3.2653 no 1_565
C47 H58B 3.4566 no 3_565
C48 H36 3.3556 no 1_565
C48 H37 3.1873 no 1_565
C48 H58B 2.9362 no 3_565
C49 H21 3.4777 no 2_655
C49 H37 3.5468 no 1_565
C49 H58B 3.4177 no 3_565
C51 H29 3.3013 no 3_465
C53 H28 3.3947 no 3_465
C53 H29 2.9026 no 3_465
C53 H35 3.5524 no 1_565
C53 H36 3.1402 no 1_565
C53 H63 3.2448 no 2_654
C54 H28 2.9323 no 3_465
C54 H29 3.3492 no 3_465
C54 H35 3.3444 no 1_565
C54 H63 2.7959 no 2_654
C55 H28 3.4666 no 3_465
C55 H31 2.9978 no 2_654
C55 H62 3.4149 no 2_654
C55 H63 3.2244 no 2_654
C56 H14 3.2075 no 3_465
C56 H31 3.1535 no 2_654
C56 H62 3.3688 no 2_654
C57 H14 3.3439 no 3_465
C57 H15 3.2140 no 3_465
C58 H3 3.2526 no 3_465
C58 H4 2.9740 no 3_465
C58 H25C 3.3857 no 2_655
C58 H81B 3.5582 no 2_655
C61 H18 3.3525 no 2_645
C62 H18 2.8274 no 2_645
C63 H17 3.5002 no 2_645
C63 H18 3.3947 no 2_645
C63 H35 3.5800 no 2_655
C63 H36 3.4300 no 2_655
C64 H25A 3.2492 no 2_655
C64 H58C 3.5761 no 3_565
C65 H25A 3.0906 no 2_655
C66 H23 3.3571 no 2_645
C67 H23 3.5745 no 2_645
C67 H24 3.4888 no 2_645
C68 H23 3.5950 no 2_645
C68 H24 3.1267 no 2_645
C69 H21 3.1395 no 4_665
C69 H23 3.3089 no 2_645
C69 H24 3.4264 no 2_645
C69 H49 3.2785 no 3_465
C70 H23 3.1027 no 2_645
C70 H37 3.2141 no 3_455
C70 H38 3.3950 no 3_455
C70 H48 3.5333 no 3_465
C70 H49 3.5160 no 3_465
C71 H23 3.0925 no 2_645
C81 H25B 3.3590 no .
C81 H34 3.4901 no 3_555
C81 H35 3.3673 no 3_555
C81 H58A 3.4615 no 2_644
H3 O2 2.5600 no 3_565
H3 C42 3.5100 no 3_565
H3 C58 3.2526 no 3_565
H3 H41 3.3539 no 3_565
H3 H58B 3.4413 no 3_565
H3 H58C 3.1052 no 3_565
H4 O2 3.4193 no 3_565
H4 C58 2.9740 no 3_565
H4 H58B 2.9043 no 3_565
H4 H58C 2.3633 no 3_565
H8 H30 2.8603 no 4_764
H8 H50 2.7035 no 2_644
H8 H55 3.4689 no 3_565
H8 H56 3.4515 no 3_565
H14 C56 3.2075 no 3_565
H14 C57 3.3439 no 3_565
H14 H41 3.3860 no 3_565
H14 H56 3.1854 no 3_565
H14 H57 3.4139 no 3_565
H15 Se1 3.2119 no 3_565
H15 C39 3.3870 no 3_565
H15 C40 3.0925 no 3_565
H15 C41 2.8721 no 3_565
H15 C42 3.0419 no 3_565
H15 C43 3.3660 no 3_565
H15 C44 3.5468 no 3_565
H15 C57 3.2140 no 3_565
H15 H41 3.1968 no 3_565
H15 H57 2.7118 no 3_565
H16 Se1 3.3757 no 3_565
H16 Cl81 3.4273 no 1_565
H16 H37 3.4496 no 1_565
H16 H71 3.0680 no 3_565
H16 H81A 3.5529 no 1_565
H17 Cl81 3.2049 no 1_565
H17 C36 3.4211 no 1_565
H17 C37 3.4684 no 1_565
H17 C63 3.5002 no 2_654
H17 H36 2.9711 no 1_565
H17 H37 3.0362 no 1_565
H17 H67 3.0776 no 2_654
H18 C61 3.3525 no 2_654
H18 C62 2.8274 no 2_654
H18 C63 3.3947 no 2_654
H18 H61 3.4939 no 2_654
H18 H62 2.6048 no 2_654
H18 H63 3.5706 no 2_654
H20 H49 3.4924 no 2_644
H20 H69 3.1136 no 4_664
H21 C37 3.5698 no 2_654
H21 C38 3.3941 no 2_654
H21 C49 3.4777 no 2_644
H21 C69 3.1395 no 4_664
H21 H32 3.5133 no 2_654
H21 H38 3.4181 no 2_654
H21 H49 2.8382 no 2_644
H21 H69 2.3736 no 4_664
H21 H70 3.2996 no 4_664
H22 C33 2.8878 no 2_654
H22 C34 2.7807 no 2_654
H22 C35 2.9380 no 2_654
H22 C36 3.1535 no 2_654
H22 C37 3.2180 no 2_654
H22 C38 3.0935 no 2_654
H22 H26 3.5586 no 2_654
H22 H32 3.5350 no 2_654
H22 H34 3.2030 no 2_654
H22 H35 3.4509 no 2_654
H22 H61 3.2288 no 2_654
H23 C66 3.3571 no 2_654
H23 C67 3.5745 no 2_654
H23 C68 3.5950 no 2_654
H23 C69 3.3089 no 2_654
H23 C70 3.1027 no 2_654
H23 C71 3.0925 no 2_654
H23 H61 3.2092 no 2_654
H23 H70 3.5004 no 2_654
H23 H71 3.4465 no 2_654
H24 C67 3.4888 no 2_654
H24 C68 3.1267 no 2_654
H24 C69 3.4264 no 2_654
H24 H56 3.5043 no 3_565
H24 H68 3.2043 no 2_654
H25A C64 3.2492 no 2_644
H25A C65 3.0906 no 2_644
H25A H64 2.7381 no 2_644
H25A H65 2.3927 no 2_644
H25B Cl81 2.9908 no .
H25B C81 3.3590 no .
H25B H55 3.0815 no 3_565
H25B H58A 3.1159 no 2_644
H25B H65 3.3440 no 2_644
H25B H81B 3.0726 no .
H25C O2 3.0140 no 2_644
H25C C41 3.1795 no 2_644
H25C C42 2.7788 no 2_644
H25C C43 3.0984 no 2_644
H25C C58 3.3857 no 2_644
H25C H30 3.5997 no 4_764
H25C H41 3.5339 no 2_644
H25C H43 3.4014 no 2_644
H25C H51 3.0369 no 2_644
H25C H58A 2.8258 no 2_644
H25C H65 2.7028 no 2_644
H26 H22 3.5586 no 2_645
H28 Cl82 3.4658 no .
H28 C53 3.3947 no 3_565
H28 C54 2.9323 no 3_565
H28 C55 3.4666 no 3_565
H28 H53 3.5695 no 3_565
H28 H54 2.7825 no 3_565
H29 C51 3.3013 no 3_565
H29 C53 2.9026 no 3_565
H29 C54 3.3492 no 3_565
H29 H41 3.0418 no 3_565
H29 H51 2.7538 no 3_565
H29 H53 2.4622 no 3_565
H29 H54 3.2661 no 3_565
H30 O1 2.7995 no 4_765
H30 C8 3.5447 no 4_765
H30 H8 2.8603 no 4_765
H30 H25C 3.5997 no 4_765
H30 H50 3.5612 no 3_565
H30 H51 3.0453 no 3_565
H30 H55 3.1910 no 2_645
H30 H56 3.4415 no 2_645
H31 C55 2.9978 no 2_645
H31 C56 3.1535 no 2_645
H31 H55 2.5841 no 2_645
H31 H56 2.8628 no 2_645
H32 H21 3.5133 no 2_645
H32 H22 3.5350 no 2_645
H34 Cl82 3.5857 no 3_455
H34 C81 3.4901 no 3_455
H34 H22 3.2030 no 2_645
H34 H81A 2.8521 no 3_455
H34 H81B 3.5640 no 3_455
H35 Cl82 3.0500 no 3_455
H35 C53 3.5524 no 1_545
H35 C54 3.3444 no 1_545
H35 C63 3.5800 no 2_644
H35 C81 3.3673 no 3_455
H35 H22 3.4509 no 2_645
H35 H53 3.1142 no 1_545
H35 H54 2.7055 no 1_545
H35 H63 2.8555 no 2_644
H35 H64 3.1811 no 2_644
H35 H81A 3.3807 no 3_455
H35 H81B 3.0168 no 3_455
H36 C46 3.5698 no 1_545
H36 C47 3.2653 no 1_545
H36 C48 3.3556 no 1_545
H36 C53 3.1402 no 1_545
H36 C63 3.4300 no 2_644
H36 H17 2.9711 no 1_545
H36 H47 3.5207 no 1_545
H36 H53 2.5881 no 1_545
H36 H63 2.8915 no 2_644
H37 C48 3.1873 no 1_545
H37 C49 3.5468 no 1_545
H37 C70 3.2141 no 3_555
H37 H16 3.4496 no 1_545
H37 H17 3.0362 no 1_545
H37 H48 2.9268 no 1_545
H37 H49 3.5583 no 1_545
H37 H70 2.4557 no 3_555
H38 Cl82 3.0997 no .
H38 C70 3.3950 no 3_555
H38 H21 3.4181 no 2_645
H38 H70 2.4696 no 3_555
H41 C28 3.4887 no 3_465
H41 C29 3.0920 no 3_465
H41 C30 3.5304 no 3_465
H41 H3 3.3539 no 3_465
H41 H14 3.3860 no 3_465
H41 H15 3.1968 no 3_465
H41 H25C 3.5339 no 2_655
H41 H29 3.0418 no 3_465
H43 H25C 3.4014 no 2_655
H43 H48 3.3721 no 3_465
H47 H36 3.5207 no 1_565
H48 C70 3.5333 no 3_565
H48 H37 2.9268 no 1_565
H48 H43 3.3721 no 3_565
H48 H58B 2.7863 no 3_565
H48 H70 3.5398 no 3_565
H49 Cl1 3.5538 no 2_655
H49 C20 3.4815 no 2_655
H49 C21 3.0976 no 2_655
H49 C69 3.2785 no 3_565
H49 C70 3.5160 no 3_565
H49 H20 3.4924 no 2_655
H49 H21 2.8382 no 2_655
H49 H37 3.5583 no 1_565
H49 H69 3.2388 no 3_565
H49 H70 3.5848 no 3_565
H50 Cl1 3.5110 no 2_655
H50 O1 3.2064 no 2_655
H50 C8 3.1126 no 2_655
H50 C9 3.4313 no 2_655
H50 C20 3.4278 no 2_655
H50 C21 3.3611 no 2_655
H50 C22 3.4688 no 2_655
H50 H8 2.7035 no 2_655
H50 H30 3.5612 no 3_465
H51 O1 3.2362 no 2_655
H51 C25 3.4785 no 2_655
H51 C29 3.2878 no 3_465
H51 C30 3.4257 no 3_465
H51 H25C 3.0369 no 2_655
H51 H29 2.7538 no 3_465
H51 H30 3.0453 no 3_465
H53 C29 3.3114 no 3_465
H53 C35 3.5263 no 1_565
H53 C36 3.2624 no 1_565
H53 H28 3.5695 no 3_465
H53 H29 2.4622 no 3_465
H53 H35 3.1142 no 1_565
H53 H36 2.5881 no 1_565
H53 H63 3.4888 no 2_654
H54 Cl82 3.0501 no 3_465
H54 C28 3.5489 no 3_465
H54 C35 3.5788 no 1_565
H54 H28 2.7825 no 3_465
H54 H29 3.2661 no 3_465
H54 H35 2.7055 no 1_565
H54 H63 2.7745 no 2_654
H54 H81B 3.1663 no 3_465
H55 O1 2.6403 no 3_465
H55 C8 3.3821 no 3_465
H55 C9 2.8886 no 3_465
H55 C10 3.5169 no 3_465
H55 C25 3.3462 no 3_465
H55 C31 3.3778 no 2_654
H55 H8 3.4689 no 3_465
H55 H25B 3.0815 no 3_465
H55 H30 3.1910 no 2_654
H55 H31 2.5841 no 2_654
H55 H63 3.4784 no 2_654
H56 C14 3.5737 no 3_465
H56 C31 3.5082 no 2_654
H56 H8 3.4515 no 3_465
H56 H14 3.1854 no 3_465
H56 H24 3.5043 no 3_465
H56 H30 3.4415 no 2_654
H56 H31 2.8628 no 2_654
H56 H69 3.5582 no 4_664
H57 C15 3.2819 no 3_465
H57 H14 3.4139 no 3_465
H57 H15 2.7118 no 3_465
H58A Cl1 3.5132 no 4_665
H58A Cl81 3.3386 no 2_655
H58A C25 3.4211 no 2_655
H58A C81 3.4615 no 2_655
H58A H25B 3.1159 no 2_655
H58A H25C 2.8258 no 2_655
H58A H81B 2.7577 no 2_655
H58B Cl1 3.3334 no 4_665
H58B C4 3.5723 no 3_465
H58B C47 3.4566 no 3_465
H58B C48 2.9362 no 3_465
H58B C49 3.4177 no 3_465
H58B H3 3.4413 no 3_465
H58B H4 2.9043 no 3_465
H58B H48 2.7863 no 3_465
H58C Cl1 3.3442 no 4_665
H58C C3 3.4274 no 3_465
H58C C4 3.0845 no 3_465
H58C C64 3.5761 no 3_465
H58C H3 3.1052 no 3_465
H58C H4 2.3633 no 3_465
H58C H81B 3.5626 no 2_655
H61 C21 3.3580 no 2_645
H61 C22 2.9448 no 2_645
H61 C23 2.9267 no 2_645
H61 C24 3.3214 no 2_645
H61 H18 3.4939 no 2_645
H61 H22 3.2288 no 2_645
H61 H23 3.2092 no 2_645
H62 C18 3.5298 no 2_645
H62 C20 3.5720 no 2_645
H62 C55 3.4149 no 2_645
H62 C56 3.3688 no 2_645
H62 H18 2.6048 no 2_645
H63 C35 3.2834 no 2_655
H63 C36 3.2794 no 2_655
H63 C53 3.2448 no 2_645
H63 C54 2.7959 no 2_645
H63 C55 3.2244 no 2_645
H63 H18 3.5706 no 2_645
H63 H35 2.8555 no 2_655
H63 H36 2.8915 no 2_655
H63 H53 3.4888 no 2_645
H63 H54 2.7745 no 2_645
H63 H55 3.4784 no 2_645
H64 Cl1 2.9077 no 2_655
H64 C35 3.1659 no 2_655
H64 C36 3.4063 no 2_655
H64 H25A 2.7381 no 2_655
H64 H35 3.1811 no 2_655
H65 C25 2.9415 no 2_655
H65 H25A 2.3927 no 2_655
H65 H25B 3.3440 no 2_655
H65 H25C 2.7028 no 2_655
H67 Cl81 2.9114 no 2_655
H67 C17 3.2787 no 2_645
H67 H17 3.0776 no 2_645
H68 C16 3.4094 no 2_645
H68 C17 3.5896 no 2_645
H68 H24 3.2043 no 2_645
H69 C20 3.5333 no 4_665
H69 C21 3.1796 no 4_665
H69 H20 3.1136 no 4_665
H69 H21 2.3736 no 4_665
H69 H49 3.2388 no 3_465
H69 H56 3.5582 no 4_665
H70 Cl82 3.2685 no 3_455
H70 C37 3.0236 no 3_455
H70 C38 3.0321 no 3_455
H70 H21 3.2996 no 4_665
H70 H23 3.5004 no 2_645
H70 H37 2.4557 no 3_455
H70 H38 2.4696 no 3_455
H70 H48 3.5398 no 3_465
H70 H49 3.5848 no 3_465
H71 Cl82 3.3688 no 3_455
H71 H16 3.0680 no 3_465
H71 H23 3.4465 no 2_645
H71 H81A 3.5521 no 3_455
H81A Au1 2.6354 no 3_555
H81A Se1 3.5243 no 3_555
H81A Cl1 3.2196 no 3_555
H81A H16 3.5529 no 1_545
H81A H34 2.8521 no 3_555
H81A H35 3.3807 no 3_555
H81A H71 3.5521 no 3_555
H81B Cl1 3.1781 no 3_555
H81B C58 3.5582 no 2_644
H81B H25B 3.0726 no .
H81B H34 3.5640 no 3_555
H81B H35 3.0168 no 3_555
H81B H54 3.1663 no 3_565
H81B H58A 2.7577 no 2_644
H81B H58C 3.5626 no 2_644

loop_
_geom_torsion_atom_site_label_1
_geom_torsion_atom_site_label_2
_geom_torsion_atom_site_label_3
_geom_torsion_atom_site_label_4
_geom_torsion
_geom_torsion_publ_flag
Au1 Se1 C1 N2 18.4(4) no
Au1 Se1 C1 N5 -164.6(3) no
C25 O1 C9 C8 -163.5(5) no
C25 O1 C9 C10 15.7(7) no
C58 O2 C42 C41 -171.7(4) no
C58 O2 C42 C43 7.3(6) no
C1 N2 C3 C4 -1.5(5) no
C3 N2 C1 Se1 178.1(4) no
C3 N2 C1 N5 0.8(5) no
C1 N2 C6 C7 84.0(5) no
C1 N2 C6 C11 -96.0(5) no
C6 N2 C1 Se1 -4.5(7) no
C6 N2 C1 N5 178.2(3) no
C3 N2 C6 C7 -99.1(5) no
C3 N2 C6 C11 80.9(5) no
C6 N2 C3 C4 -178.9(3) no
C1 N5 C4 C3 -1.1(5) no
C4 N5 C1 Se1 -177.5(3) no
C4 N5 C1 N2 0.2(5) no
C1 N5 C39 C40 -87.1(5) no
C1 N5 C39 C44 92.3(5) no
C39 N5 C1 Se1 -4.7(6) no
C39 N5 C1 N2 173.0(3) no
C4 N5 C39 C40 84.6(5) no
C4 N5 C39 C44 -96.0(5) no
C39 N5 C4 C3 -173.7(4) no
N2 C3 C4 N5 1.6(5) no
N2 C6 C7 C8 -179.5(3) no
N2 C6 C7 C12 -2.2(6) no
N2 C6 C11 C10 178.0(3) no
N2 C6 C11 C26 -1.5(6) no
C7 C6 C11 C10 -1.9(6) no
C7 C6 C11 C26 178.5(3) no
C11 C6 C7 C8 0.5(6) no
C11 C6 C7 C12 177.7(3) no
C6 C7 C8 C9 1.1(6) no
C6 C7 C12 C13 83.4(5) no
C6 C7 C12 C19 -151.2(4) no
C8 C7 C12 C13 -99.5(5) no
C8 C7 C12 C19 25.9(5) no
C12 C7 C8 C9 -176.2(3) no
C7 C8 C9 O1 178.1(4) no
C7 C8 C9 C10 -1.2(7) no
O1 C9 C10 C11 -179.5(4) no
C8 C9 C10 C11 -0.3(7) no
C9 C10 C11 C6 1.8(6) no
C9 C10 C11 C26 -178.6(4) no
C6 C11 C26 C27 -87.9(5) no
C6 C11 C26 C33 144.8(4) no
C10 C11 C26 C27 92.5(5) no
C10 C11 C26 C33 -34.8(5) no
C7 C12 C13 C14 0.0(7) no
C7 C12 C13 C18 179.0(4) no
C7 C12 C19 C20 93.3(4) no
C7 C12 C19 C24 -84.4(5) no
C13 C12 C19 C20 -138.8(4) no
C13 C12 C19 C24 43.5(5) no
C19 C12 C13 C14 -125.8(4) no
C19 C12 C13 C18 53.2(5) no
C12 C13 C14 C15 178.3(4) no
C12 C13 C18 C17 -178.9(4) no
C14 C13 C18 C17 0.2(7) no
C18 C13 C14 C15 -0.7(7) no
C13 C14 C15 C16 0.3(7) no
C14 C15 C16 C17 0.7(8) no
C15 C16 C17 C18 -1.2(8) no
C16 C17 C18 C13 0.7(8) no
C12 C19 C20 C21 -177.6(4) no
C12 C19 C24 C23 175.5(4) no
C20 C19 C24 C23 -2.2(8) no
C24 C19 C20 C21 0.2(7) no
C19 C20 C21 C22 1.7(9) no
C20 C21 C22 C23 -1.6(10) no
C21 C22 C23 C24 -0.4(9) no
C22 C23 C24 C19 2.4(9) no
C11 C26 C27 C28 -39.5(6) no
C11 C26 C27 C32 142.3(4) no
C11 C26 C33 C34 -74.3(5) no
C11 C26 C33 C38 104.4(4) no
C27 C26 C33 C34 158.8(4) no
C27 C26 C33 C38 -22.4(6) no
C33 C26 C27 C28 88.1(5) no
C33 C26 C27 C32 -90.1(5) no
C26 C27 C28 C29 -174.1(4) no
C26 C27 C32 C31 176.5(5) no
C28 C27 C32 C31 -1.8(10) no
C32 C27 C28 C29 4.1(9) no
C27 C28 C29 C30 -2.8(10) no
C28 C29 C30 C31 -0.9(12) no
C29 C30 C31 C32 3.3(16) no
C30 C31 C32 C27 -2.0(16) no
C26 C33 C34 C35 178.6(4) no
C26 C33 C38 C37 -179.9(4) no
C34 C33 C38 C37 -1.1(8) no
C38 C33 C34 C35 -0.2(8) no
C33 C34 C35 C36 2.0(9) no
C34 C35 C36 C37 -2.3(9) no
C35 C36 C37 C38 0.9(10) no
C36 C37 C38 C33 0.8(10) no
N5 C39 C40 C41 177.9(3) no
N5 C39 C40 C45 -5.0(6) no
N5 C39 C44 C43 -178.8(3) no
N5 C39 C44 C59 4.4(6) no
C40 C39 C44 C43 0.6(6) no
C40 C39 C44 C59 -176.2(4) no
C44 C39 C40 C41 -1.5(6) no
C44 C39 C40 C45 175.6(4) no
C39 C40 C41 C42 2.2(6) no
C39 C40 C45 C46 -88.5(5) no
C39 C40 C45 C52 142.0(4) no
C41 C40 C45 C46 88.5(5) no
C41 C40 C45 C52 -41.0(6) no
C45 C40 C41 C42 -174.9(4) no
C40 C41 C42 O2 177.1(4) no
C40 C41 C42 C43 -2.0(6) no
O2 C42 C43 C44 -178.0(4) no
C41 C42 C43 C44 1.0(7) no
C42 C43 C44 C39 -0.3(6) no
C42 C43 C44 C59 176.5(4) no
C39 C44 C59 C60 77.5(5) no
C39 C44 C59 C66 -156.0(4) no
C43 C44 C59 C60 -99.2(5) no
C43 C44 C59 C66 27.3(6) no
C40 C45 C46 C47 133.4(4) no
C40 C45 C46 C51 -46.8(6) no
C40 C45 C52 C53 114.2(5) no
C40 C45 C52 C57 -66.1(5) no
C46 C45 C52 C53 -13.4(6) no
C46 C45 C52 C57 166.2(4) no
C52 C45 C46 C47 -98.3(5) no
C52 C45 C46 C51 81.5(5) no
C45 C46 C47 C48 178.5(4) no
C45 C46 C51 C50 -178.2(4) no
C47 C46 C51 C50 1.6(8) no
C51 C46 C47 C48 -1.3(7) no
C46 C47 C48 C49 0.3(8) no
C47 C48 C49 C50 0.3(9) no
C48 C49 C50 C51 0.0(10) no
C49 C50 C51 C46 -1.0(9) no
C45 C52 C53 C54 -178.9(4) no
C45 C52 C57 C56 179.4(4) no
C53 C52 C57 C56 -1.0(8) no
C57 C52 C53 C54 1.5(8) no
C52 C53 C54 C55 -1.0(9) no
C53 C54 C55 C56 -0.0(10) no
C54 C55 C56 C57 0.6(10) no
C55 C56 C57 C52 -0.1(10) no
C44 C59 C60 C61 -164.7(4) no
C44 C59 C60 C65 16.5(6) no
C44 C59 C66 C67 -101.4(5) no
C44 C59 C66 C71 80.6(5) no
C60 C59 C66 C67 25.0(6) no
C60 C59 C66 C71 -152.9(4) no
C66 C59 C60 C61 67.7(5) no
C66 C59 C60 C65 -111.1(5) no
C59 C60 C61 C62 -178.9(4) no
C59 C60 C65 C64 177.9(4) no
C61 C60 C65 C64 -0.9(7) no
C65 C60 C61 C62 -0.1(7) no
C60 C61 C62 C63 0.6(8) no
C61 C62 C63 C64 -0.1(9) no
C62 C63 C64 C65 -0.8(9) no
C63 C64 C65 C60 1.3(9) no
C59 C66 C67 C68 -178.7(5) no
C59 C66 C71 C70 179.3(5) no
C67 C66 C71 C70 1.3(10) no
C71 C66 C67 C68 -0.8(10) no
C66 C67 C68 C69 2.1(12) no
C67 C68 C69 C70 -4.3(15) no
C68 C69 C70 C71 4.9(16) no
C69 C70 C71 C66 -3.2(13) no
